data_4312863
loop_
_publ_author_name
'Hong-Cai Zhou'
'R. H. Holm'

_publ_section_title
;
 Synthesis and Reactions of Cubane-Type Iron-Sulfur-Phosphine Clusters,
 Including Soluble Clusters of Nuclearities 8 and 16
;
_journal_name_full 'Inorganic Chemistry'
_journal_page_first 11
_journal_page_last 21
_journal_paper_doi 10.1021/ic020464t
_journal_volume 42
_journal_year 2003
_chemical_formula_moiety 'Fe4 S4 (PCy3)3 SPh'
_chemical_formula_sum 'C60 H104 Fe4 P3 S5'
_chemical_formula_weight 1302.04
_chemical_name_systematic
;
tetrakis(\m3-sulfido)tris(tricyclohexylphosphine)benzenethiolato-
tetra-iron
;
_space_group_IT_number 14
_symmetry_cell_setting monoclinic
_symmetry_space_group_name_Hall '-P 2ybc'
_symmetry_space_group_name_H-M 'P 1 21/c 1'
_atom_sites_solution_hydrogens geom
_atom_sites_solution_primary direct
_atom_sites_solution_secondary difmap
_audit_creation_method SHELXL-97
_cell_angle_alpha 90.00
_cell_angle_beta 91.0150(10)
_cell_angle_gamma 90.00
_cell_formula_units_Z 4
_cell_length_a 21.6483(12)
_cell_length_b 15.6065(8)
_cell_length_c 19.4379(10)
_cell_measurement_reflns_used 6978
_cell_measurement_temperature 213(2)
_cell_measurement_theta_max 27.5
_cell_measurement_theta_min 2.5
_cell_volume 6566.1(6)
_computing_cell_refinement 'Bruker XSCANS'
_computing_data_collection 'Bruker XSCANS'
_computing_data_reduction 'Bruker SHELXTL'
_computing_molecular_graphics 'Bruker SHELXTL'
_computing_publication_material 'Bruker SHELXTL'
_computing_structure_refinement 'SHELXL-97 (Sheldrick, 1997)'
_computing_structure_solution 'SHELXS-97 (Sheldrick, 1990)'
_diffrn_ambient_temperature 213(2)
_diffrn_measured_fraction_theta_full 0.998
_diffrn_measured_fraction_theta_max 0.998
_diffrn_measurement_device_type 'Bruker P4'
_diffrn_measurement_method '\w scans'
_diffrn_radiation_monochromator graphite
_diffrn_radiation_source 'fine-focus sealed tube'
_diffrn_radiation_type MoK\a
_diffrn_radiation_wavelength 0.71073
_diffrn_reflns_av_R_equivalents 0.0372
_diffrn_reflns_av_sigmaI/netI 0.0333
_diffrn_reflns_limit_h_max 23
_diffrn_reflns_limit_h_min -23
_diffrn_reflns_limit_k_max 16
_diffrn_reflns_limit_k_min -13
_diffrn_reflns_limit_l_max 14
_diffrn_reflns_limit_l_min -20
_diffrn_reflns_number 29614
_diffrn_reflns_theta_full 22.50
_diffrn_reflns_theta_max 22.50
_diffrn_reflns_theta_min 1.61
_diffrn_standards_decay_% none
_exptl_absorpt_coefficient_mu 1.133
_exptl_absorpt_correction_T_max 0.94
_exptl_absorpt_correction_T_min 0.77
_exptl_absorpt_correction_type none
_exptl_absorpt_process_details none
_exptl_crystal_colour 'dark brown'
_exptl_crystal_density_diffrn 1.317
_exptl_crystal_density_meas ?
_exptl_crystal_density_method 'not measured'
_exptl_crystal_description block
_exptl_crystal_F_000 2772
_exptl_crystal_size_max 0.36
_exptl_crystal_size_mid 0.27
_exptl_crystal_size_min 0.15
_refine_diff_density_max 0.520
_refine_diff_density_min -0.307
_refine_diff_density_rms 0.058
_refine_ls_extinction_method none
_refine_ls_goodness_of_fit_ref 1.066
_refine_ls_hydrogen_treatment mixed
_refine_ls_matrix_type full
_refine_ls_number_parameters 649
_refine_ls_number_reflns 8578
_refine_ls_number_restraints 0
_refine_ls_restrained_S_all 1.066
_refine_ls_R_factor_all 0.0461
_refine_ls_R_factor_gt 0.0351
_refine_ls_shift/su_max 0.001
_refine_ls_shift/su_mean 0.000
_refine_ls_structure_factor_coef Fsqd
_refine_ls_weighting_details 'calc w=1/[\s^2^(Fo^2^)+(0.0367P)^2^+8.4784P] where P=(Fo^2^+2Fc^2^)/3'
_refine_ls_weighting_scheme calc
_refine_ls_wR_factor_gt 0.0871
_refine_ls_wR_factor_ref 0.0924
_reflns_number_gt 7035
_reflns_number_total 8578
_reflns_threshold_expression >2sigma(I)
_cod_data_source_file ic020464t_2.cif
_cod_data_source_block compd5
_cod_depositor_comments
;
The following automatic conversions were performed:

'_exptl_crystal_density_meas' value 'none' was changed to '?' - the
value is perceived as not measured.

Automatic conversion script
Id: cif_fix_values 3008 2015-01-20 13:52:24Z robertas 
;
_cod_database_code 4312863

loop_
_symmetry_equiv_pos_as_xyz
'x, y, z'
'-x, y+1/2, -z+1/2'
'-x, -y, -z'
'x, -y-1/2, z-1/2'

loop_
_atom_site_label
_atom_site_type_symbol
_atom_site_fract_x
_atom_site_fract_y
_atom_site_fract_z
_atom_site_U_iso_or_equiv
_atom_site_adp_type
_atom_site_occupancy
_atom_site_symmetry_multiplicity
_atom_site_calc_flag
_atom_site_refinement_flags
_atom_site_disorder_assembly
_atom_site_disorder_group
Fe1 Fe 0.32028(2) 0.02745(3) 0.38219(3) 0.03019(14) Uani 1 1 d . . .
Fe2 Fe 0.19696(2) 0.02340(3) 0.37919(3) 0.03139(15) Uani 1 1 d . . .
Fe3 Fe 0.26032(2) -0.10152(3) 0.44384(3) 0.02904(14) Uani 1 1 d . . .
Fe4 Fe 0.25654(3) 0.05732(3) 0.49758(3) 0.03181(15) Uani 1 1 d . . .
S1 S 0.25694(5) 0.13988(6) 0.39756(5) 0.0361(2) Uani 1 1 d . . .
S2 S 0.26030(5) -0.07122(6) 0.32770(5) 0.0334(2) Uani 1 1 d . . .
S3 S 0.17621(5) -0.03578(6) 0.48478(5) 0.0357(2) Uani 1 1 d . . .
S4 S 0.34112(5) -0.02830(6) 0.48976(5) 0.0346(2) Uani 1 1 d . . .
S5 S 0.24803(6) 0.16032(7) 0.57863(6) 0.0469(3) Uani 1 1 d . . .
C51 C 0.24474(18) 0.1174(3) 0.6624(2) 0.0401(10) Uani 1 1 d . . .
C52 C 0.2461(2) 0.1740(3) 0.7174(2) 0.0524(12) Uani 1 1 d . . .
H52A H 0.2498 0.2331 0.7088 0.063 Uiso 1 1 calc R . .
C53 C 0.2423(3) 0.1461(3) 0.7845(2) 0.0652(14) Uani 1 1 d . . .
H53A H 0.2432 0.1860 0.8207 0.078 Uiso 1 1 calc R . .
C54 C 0.2372(2) 0.0604(4) 0.7985(2) 0.0661(14) Uani 1 1 d . . .
H54A H 0.2342 0.0408 0.8440 0.079 Uiso 1 1 calc R . .
C55 C 0.2365(2) 0.0040(3) 0.7447(2) 0.0591(13) Uani 1 1 d . . .
H55A H 0.2330 -0.0549 0.7539 0.071 Uiso 1 1 calc R . .
C56 C 0.2407(2) 0.0307(3) 0.6775(2) 0.0441(11) Uani 1 1 d . . .
H56A H 0.2408 -0.0098 0.6417 0.053 Uiso 1 1 calc R . .
P1 P 0.41160(4) 0.08002(6) 0.33051(5) 0.0271(2) Uani 1 1 d . . .
C101 C 0.42328(18) 0.1918(2) 0.36018(17) 0.0300(9) Uani 1 1 d . . .
H10A H 0.3851 0.2232 0.3473 0.036 Uiso 1 1 calc R . .
C102 C 0.4287(2) 0.1962(2) 0.43864(18) 0.0400(10) Uani 1 1 d . . .
H10B H 0.3933 0.1670 0.4590 0.048 Uiso 1 1 calc R . .
H10C H 0.4664 0.1668 0.4542 0.048 Uiso 1 1 calc R . .
C103 C 0.4306(2) 0.2894(3) 0.4628(2) 0.0480(11) Uani 1 1 d . . .
H10D H 0.3909 0.3168 0.4517 0.058 Uiso 1 1 calc R . .
H10E H 0.4364 0.2908 0.5129 0.058 Uiso 1 1 calc R . .
C104 C 0.4815(2) 0.3389(3) 0.4300(2) 0.0509(12) Uani 1 1 d . . .
H10F H 0.5215 0.3158 0.4453 0.061 Uiso 1 1 calc R . .
H10G H 0.4795 0.3990 0.4444 0.061 Uiso 1 1 calc R . .
C105 C 0.4764(2) 0.3338(3) 0.3524(2) 0.0531(12) Uani 1 1 d . . .
H10H H 0.5112 0.3644 0.3321 0.064 Uiso 1 1 calc R . .
H10I H 0.4382 0.3618 0.3367 0.064 Uiso 1 1 calc R . .
C106 C 0.4765(2) 0.2412(3) 0.3281(2) 0.0431(11) Uani 1 1 d . . .
H10J H 0.5159 0.2141 0.3412 0.052 Uiso 1 1 calc R . .
H10K H 0.4724 0.2394 0.2779 0.052 Uiso 1 1 calc R . .
C107 C 0.40551(17) 0.0872(2) 0.23586(17) 0.0295(9) Uani 1 1 d . . .
H10L H 0.4455 0.1087 0.2188 0.035 Uiso 1 1 calc R . .
C108 C 0.3554(2) 0.1495(3) 0.21228(19) 0.0408(10) Uani 1 1 d . . .
H10M H 0.3152 0.1299 0.2287 0.049 Uiso 1 1 calc R . .
H10N H 0.3636 0.2062 0.2320 0.049 Uiso 1 1 calc R . .
C109 C 0.3534(2) 0.1555(3) 0.1342(2) 0.0545(13) Uani 1 1 d . . .
H10O H 0.3924 0.1799 0.1184 0.065 Uiso 1 1 calc R . .
H10P H 0.3199 0.1940 0.1198 0.065 Uiso 1 1 calc R . .
C110 C 0.3435(2) 0.0679(3) 0.1008(2) 0.0519(12) Uani 1 1 d . . .
H11A H 0.3024 0.0464 0.1121 0.062 Uiso 1 1 calc R . .
H11B H 0.3455 0.0736 0.0507 0.062 Uiso 1 1 calc R . .
C111 C 0.3916(2) 0.0049(3) 0.12534(19) 0.0422(10) Uani 1 1 d . . .
H11C H 0.4322 0.0226 0.1088 0.051 Uiso 1 1 calc R . .
H11D H 0.3823 -0.0518 0.1061 0.051 Uiso 1 1 calc R . .
C112 C 0.3937(2) -0.0007(2) 0.20367(18) 0.0379(10) Uani 1 1 d . . .
H11E H 0.4266 -0.0403 0.2182 0.045 Uiso 1 1 calc R . .
H11F H 0.3544 -0.0234 0.2200 0.045 Uiso 1 1 calc R . .
C113 C 0.48481(17) 0.0221(2) 0.35054(18) 0.0313(9) Uani 1 1 d . . .
H11G H 0.5013 0.0477 0.3937 0.038 Uiso 1 1 calc R . .
C114 C 0.53603(18) 0.0315(3) 0.2976(2) 0.0398(10) Uani 1 1 d . . .
H11H H 0.5223 0.0063 0.2538 0.048 Uiso 1 1 calc R . .
H11I H 0.5443 0.0925 0.2899 0.048 Uiso 1 1 calc R . .
C115 C 0.59501(19) -0.0124(3) 0.3222(2) 0.0521(12) Uani 1 1 d . . .
H11J H 0.6260 -0.0085 0.2861 0.063 Uiso 1 1 calc R . .
H11K H 0.6113 0.0174 0.3630 0.063 Uiso 1 1 calc R . .
C116 C 0.5844(2) -0.1054(3) 0.3395(2) 0.0555(13) Uani 1 1 d . . .
H11L H 0.5729 -0.1369 0.2976 0.067 Uiso 1 1 calc R . .
H11M H 0.6228 -0.1303 0.3581 0.067 Uiso 1 1 calc R . .
C117 C 0.5342(2) -0.1148(3) 0.3914(2) 0.0515(12) Uani 1 1 d . . .
H11N H 0.5476 -0.0882 0.4348 0.062 Uiso 1 1 calc R . .
H11O H 0.5271 -0.1758 0.4001 0.062 Uiso 1 1 calc R . .
C118 C 0.47371(19) -0.0733(3) 0.3665(2) 0.0425(10) Uani 1 1 d . . .
H11P H 0.4425 -0.0787 0.4021 0.051 Uiso 1 1 calc R . .
H11Q H 0.4584 -0.1026 0.3250 0.051 Uiso 1 1 calc R . .
P2 P 0.10194(5) 0.07268(7) 0.32982(5) 0.0338(2) Uani 1 1 d . . .
C201 C 0.0934(2) 0.1868(3) 0.3545(2) 0.0442(11) Uani 1 1 d . . .
H20A H 0.1329 0.2148 0.3428 0.053 Uiso 1 1 calc R . .
C202 C 0.0874(2) 0.1964(3) 0.4323(2) 0.0567(13) Uani 1 1 d . . .
H20B H 0.0480 0.1717 0.4467 0.068 Uiso 1 1 calc R . .
H20C H 0.1208 0.1647 0.4556 0.068 Uiso 1 1 calc R . .
C203 C 0.0902(3) 0.2898(3) 0.4534(3) 0.0839(19) Uani 1 1 d . . .
H20D H 0.0845 0.2944 0.5032 0.101 Uiso 1 1 calc R . .
H20E H 0.1310 0.3131 0.4429 0.101 Uiso 1 1 calc R . .
C204 C 0.0409(4) 0.3414(4) 0.4162(3) 0.110(3) Uani 1 1 d . . .
H20F H 0.0443 0.4017 0.4296 0.132 Uiso 1 1 calc R . .
H20G H 0.0000 0.3207 0.4292 0.132 Uiso 1 1 calc R . .
C205 C 0.0480(4) 0.3331(4) 0.3386(3) 0.107(3) Uani 1 1 d . . .
H20H H 0.0159 0.3667 0.3148 0.128 Uiso 1 1 calc R . .
H20I H 0.0884 0.3554 0.3252 0.128 Uiso 1 1 calc R . .
C206 C 0.0425(3) 0.2395(3) 0.3180(3) 0.0789(18) Uani 1 1 d . . .
H20J H 0.0464 0.2341 0.2681 0.095 Uiso 1 1 calc R . .
H20K H 0.0018 0.2176 0.3307 0.095 Uiso 1 1 calc R . .
C207 C 0.10068(18) 0.0730(2) 0.23516(19) 0.0368(10) Uani 1 1 d . . .
H20L H 0.0608 0.0978 0.2193 0.044 Uiso 1 1 calc R . .
C208 C 0.1526(2) 0.1289(3) 0.2077(2) 0.0520(12) Uani 1 1 d . . .
H20M H 0.1925 0.1066 0.2241 0.062 Uiso 1 1 calc R . .
H20N H 0.1481 0.1874 0.2252 0.062 Uiso 1 1 calc R . .
C209 C 0.1509(3) 0.1300(3) 0.1290(2) 0.0709(16) Uani 1 1 d . . .
H20O H 0.1126 0.1576 0.1129 0.085 Uiso 1 1 calc R . .
H20P H 0.1857 0.1640 0.1124 0.085 Uiso 1 1 calc R . .
C210 C 0.1543(2) 0.0414(3) 0.0996(2) 0.0667(15) Uani 1 1 d . . .
H21A H 0.1947 0.0163 0.1111 0.080 Uiso 1 1 calc R . .
H21B H 0.1503 0.0444 0.0494 0.080 Uiso 1 1 calc R . .
C211 C 0.1040(2) -0.0153(3) 0.1272(2) 0.0593(13) Uani 1 1 d . . .
H21C H 0.1092 -0.0736 0.1095 0.071 Uiso 1 1 calc R . .
H21D H 0.0637 0.0059 0.1111 0.071 Uiso 1 1 calc R . .
C212 C 0.1056(2) -0.0173(3) 0.2057(2) 0.0488(11) Uani 1 1 d . . .
H21E H 0.1443 -0.0437 0.2218 0.059 Uiso 1 1 calc R . .
H21F H 0.0713 -0.0522 0.2221 0.059 Uiso 1 1 calc R . .
C213 C 0.03194(19) 0.0181(3) 0.3584(2) 0.0471(11) Uani 1 1 d . . .
H21G H 0.0228 0.0429 0.4040 0.056 Uiso 1 1 calc R . .
C214 C -0.0266(2) 0.0317(4) 0.3145(3) 0.0767(17) Uani 1 1 d . . .
H21H H -0.0329 0.0932 0.3069 0.092 Uiso 1 1 calc R . .
H21I H -0.0215 0.0044 0.2695 0.092 Uiso 1 1 calc R . .
C215 C -0.0834(3) -0.0059(6) 0.3492(4) 0.128(3) Uani 1 1 d . . .
H21J H -0.0912 0.0258 0.3917 0.153 Uiso 1 1 calc R . .
H21K H -0.1195 0.0007 0.3187 0.153 Uiso 1 1 calc R . .
C216 C -0.0744(3) -0.0996(6) 0.3659(3) 0.108(3) Uani 1 1 d . . .
H21L H -0.1099 -0.1203 0.3918 0.129 Uiso 1 1 calc R . .
H21M H -0.0725 -0.1324 0.3231 0.129 Uiso 1 1 calc R . .
C217 C -0.0162(2) -0.1141(4) 0.4076(3) 0.0800(17) Uani 1 1 d . . .
H21N H -0.0104 -0.1757 0.4150 0.096 Uiso 1 1 calc R . .
H21O H -0.0200 -0.0867 0.4526 0.096 Uiso 1 1 calc R . .
C218 C 0.0404(2) -0.0773(3) 0.3707(3) 0.0632(14) Uani 1 1 d . . .
H21P H 0.0777 -0.0870 0.3989 0.076 Uiso 1 1 calc R . .
H21Q H 0.0456 -0.1067 0.3266 0.076 Uiso 1 1 calc R . .
P3 P 0.25483(5) -0.25040(6) 0.46357(5) 0.0275(2) Uani 1 1 d . . .
C301 C 0.17777(18) -0.2917(2) 0.43635(19) 0.0353(9) Uani 1 1 d . . .
H30A H 0.1474 -0.2553 0.4601 0.042 Uiso 1 1 calc R . .
C302 C 0.1628(2) -0.3824(3) 0.4567(2) 0.0562(13) Uani 1 1 d . . .
H30B H 0.1695 -0.3895 0.5063 0.067 Uiso 1 1 calc R . .
H30C H 0.1903 -0.4221 0.4330 0.067 Uiso 1 1 calc R . .
C303 C 0.0955(3) -0.4040(4) 0.4380(3) 0.0834(19) Uani 1 1 d . . .
H30D H 0.0867 -0.4633 0.4513 0.100 Uiso 1 1 calc R . .
H30E H 0.0679 -0.3664 0.4635 0.100 Uiso 1 1 calc R . .
C304 C 0.0834(2) -0.3932(3) 0.3621(2) 0.0629(14) Uani 1 1 d . . .
H30F H 0.1084 -0.4344 0.3366 0.076 Uiso 1 1 calc R . .
H30G H 0.0398 -0.4049 0.3515 0.076 Uiso 1 1 calc R . .
C305 C 0.0990(2) -0.3042(3) 0.3400(2) 0.0607(14) Uani 1 1 d . . .
H30H H 0.0702 -0.2640 0.3610 0.073 Uiso 1 1 calc R . .
H30I H 0.0937 -0.2999 0.2899 0.073 Uiso 1 1 calc R . .
C306 C 0.1650(2) -0.2788(3) 0.3600(2) 0.0495(12) Uani 1 1 d . . .
H30J H 0.1941 -0.3133 0.3336 0.059 Uiso 1 1 calc R . .
H30K H 0.1716 -0.2185 0.3482 0.059 Uiso 1 1 calc R . .
C307 C 0.31187(17) -0.3163(2) 0.41726(19) 0.0328(9) Uani 1 1 d . . .
H30L H 0.2917 -0.3301 0.3725 0.039 Uiso 1 1 calc R . .
C308 C 0.3284(2) -0.4031(3) 0.4493(2) 0.0462(11) Uani 1 1 d . . .
H30M H 0.3480 -0.3938 0.4946 0.055 Uiso 1 1 calc R . .
H30N H 0.2904 -0.4360 0.4561 0.055 Uiso 1 1 calc R . .
C309 C 0.3717(2) -0.4541(3) 0.4045(2) 0.0587(13) Uani 1 1 d . . .
H30O H 0.3838 -0.5069 0.4284 0.070 Uiso 1 1 calc R . .
H30P H 0.3501 -0.4701 0.3616 0.070 Uiso 1 1 calc R . .
C310 C 0.4285(2) -0.4038(3) 0.3878(2) 0.0576(13) Uani 1 1 d . . .
H31A H 0.4542 -0.4372 0.3566 0.069 Uiso 1 1 calc R . .
H31B H 0.4526 -0.3935 0.4301 0.069 Uiso 1 1 calc R . .
C311 C 0.4126(2) -0.3188(3) 0.3545(2) 0.0529(12) Uani 1 1 d . . .
H31C H 0.3926 -0.3290 0.3096 0.063 Uiso 1 1 calc R . .
H31D H 0.4506 -0.2863 0.3469 0.063 Uiso 1 1 calc R . .
C312 C 0.3696(2) -0.2667(3) 0.3994(2) 0.0497(11) Uani 1 1 d . . .
H31E H 0.3916 -0.2504 0.4419 0.060 Uiso 1 1 calc R . .
H31F H 0.3578 -0.2140 0.3751 0.060 Uiso 1 1 calc R . .
C313 C 0.26208(18) -0.2772(2) 0.55620(17) 0.0327(9) Uani 1 1 d . . .
H31G H 0.2599 -0.3403 0.5606 0.039 Uiso 1 1 calc R . .
C314 C 0.32461(19) -0.2481(3) 0.58629(19) 0.0420(10) Uani 1 1 d . . .
H31H H 0.3579 -0.2758 0.5610 0.050 Uiso 1 1 calc R . .
H31I H 0.3288 -0.1860 0.5805 0.050 Uiso 1 1 calc R . .
C315 C 0.3310(2) -0.2703(3) 0.66218(19) 0.0505(12) Uani 1 1 d . . .
H31J H 0.3313 -0.3327 0.6676 0.061 Uiso 1 1 calc R . .
H31K H 0.3704 -0.2481 0.6803 0.061 Uiso 1 1 calc R . .
C316 C 0.2788(2) -0.2329(3) 0.7027(2) 0.0511(12) Uani 1 1 d . . .
H31L H 0.2825 -0.2517 0.7507 0.061 Uiso 1 1 calc R . .
H31M H 0.2816 -0.1702 0.7020 0.061 Uiso 1 1 calc R . .
C317 C 0.2173(2) -0.2601(3) 0.6735(2) 0.0565(13) Uani 1 1 d . . .
H31N H 0.1844 -0.2311 0.6986 0.068 Uiso 1 1 calc R . .
H31O H 0.2123 -0.3219 0.6802 0.068 Uiso 1 1 calc R . .
C318 C 0.2103(2) -0.2396(3) 0.59722(19) 0.0462(11) Uani 1 1 d . . .
H31P H 0.1708 -0.2623 0.5799 0.055 Uiso 1 1 calc R . .
H31Q H 0.2098 -0.1772 0.5910 0.055 Uiso 1 1 calc R . .

loop_
_atom_site_aniso_label
_atom_site_aniso_U_11
_atom_site_aniso_U_22
_atom_site_aniso_U_33
_atom_site_aniso_U_23
_atom_site_aniso_U_13
_atom_site_aniso_U_12
Fe1 0.0278(3) 0.0308(3) 0.0321(3) 0.0035(2) 0.0031(2) -0.0015(2)
Fe2 0.0283(3) 0.0312(3) 0.0346(3) 0.0041(2) -0.0024(2) 0.0011(2)
Fe3 0.0322(3) 0.0246(3) 0.0303(3) 0.0025(2) 0.0002(2) -0.0005(2)
Fe4 0.0337(3) 0.0281(3) 0.0337(3) -0.0015(2) 0.0019(2) -0.0004(3)
S1 0.0375(6) 0.0268(5) 0.0440(6) 0.0060(4) 0.0005(5) 0.0005(5)
S2 0.0370(6) 0.0342(6) 0.0291(5) -0.0005(4) 0.0002(4) -0.0023(5)
S3 0.0326(6) 0.0376(6) 0.0370(6) 0.0033(4) 0.0057(4) -0.0004(5)
S4 0.0337(6) 0.0371(6) 0.0327(5) 0.0028(4) -0.0038(4) -0.0018(5)
S5 0.0636(8) 0.0329(6) 0.0444(6) -0.0073(5) 0.0026(6) -0.0010(5)
C51 0.034(2) 0.046(3) 0.041(2) -0.011(2) 0.0016(19) 0.003(2)
C52 0.059(3) 0.044(3) 0.054(3) -0.013(2) 0.006(2) -0.005(2)
C53 0.090(4) 0.062(4) 0.044(3) -0.016(2) 0.008(3) 0.000(3)
C54 0.077(4) 0.079(4) 0.042(3) 0.000(3) 0.005(3) 0.010(3)
C55 0.073(4) 0.045(3) 0.059(3) 0.004(2) 0.011(3) 0.014(3)
C56 0.048(3) 0.036(3) 0.049(3) -0.008(2) 0.007(2) 0.007(2)
P1 0.0277(5) 0.0269(5) 0.0269(5) 0.0008(4) 0.0019(4) -0.0009(4)
C101 0.033(2) 0.029(2) 0.028(2) -0.0007(16) 0.0018(17) -0.0040(18)
C102 0.056(3) 0.033(2) 0.031(2) -0.0027(17) 0.0046(19) -0.006(2)
C103 0.069(3) 0.041(3) 0.034(2) -0.0086(19) 0.002(2) 0.000(2)
C104 0.063(3) 0.037(3) 0.053(3) -0.011(2) -0.005(2) -0.008(2)
C105 0.065(3) 0.042(3) 0.052(3) -0.002(2) 0.008(2) -0.024(2)
C106 0.047(3) 0.042(3) 0.040(2) -0.0007(19) 0.008(2) -0.017(2)
C107 0.029(2) 0.031(2) 0.029(2) -0.0011(16) 0.0032(17) -0.0021(17)
C108 0.046(3) 0.042(2) 0.035(2) 0.0016(18) -0.0017(19) 0.009(2)
C109 0.072(3) 0.056(3) 0.035(2) 0.005(2) -0.008(2) 0.019(3)
C110 0.053(3) 0.072(3) 0.030(2) 0.000(2) -0.007(2) -0.002(3)
C111 0.046(3) 0.046(3) 0.034(2) -0.0105(19) 0.0005(19) -0.007(2)
C112 0.043(3) 0.037(2) 0.034(2) -0.0028(18) -0.0019(19) 0.001(2)
C113 0.030(2) 0.036(2) 0.028(2) 0.0007(16) -0.0005(17) -0.0015(18)
C114 0.033(2) 0.047(3) 0.039(2) 0.0033(19) 0.0032(19) 0.001(2)
C115 0.030(3) 0.075(4) 0.051(3) 0.003(2) 0.000(2) 0.011(2)
C116 0.040(3) 0.071(3) 0.056(3) 0.001(2) -0.010(2) 0.025(2)
C117 0.054(3) 0.045(3) 0.055(3) 0.011(2) -0.009(2) 0.010(2)
C118 0.040(3) 0.039(2) 0.048(3) 0.0044(19) 0.004(2) 0.006(2)
P2 0.0315(6) 0.0390(6) 0.0307(6) -0.0002(4) -0.0019(5) 0.0041(5)
C201 0.053(3) 0.042(3) 0.038(2) -0.0014(19) -0.005(2) 0.015(2)
C202 0.077(4) 0.051(3) 0.042(3) -0.007(2) -0.002(2) 0.018(3)
C203 0.131(6) 0.062(4) 0.059(3) -0.022(3) -0.007(3) 0.023(4)
C204 0.156(7) 0.070(4) 0.104(5) -0.031(4) -0.003(5) 0.057(5)
C205 0.161(7) 0.070(4) 0.089(5) -0.006(3) -0.027(4) 0.073(4)
C206 0.101(5) 0.070(4) 0.065(3) -0.006(3) -0.022(3) 0.046(3)
C207 0.034(2) 0.042(2) 0.034(2) -0.0010(18) -0.0022(18) 0.004(2)
C208 0.065(3) 0.055(3) 0.036(2) 0.000(2) 0.003(2) -0.015(2)
C209 0.098(4) 0.082(4) 0.033(3) 0.004(2) 0.008(3) -0.030(3)
C210 0.074(4) 0.088(4) 0.039(3) -0.014(3) 0.016(3) -0.017(3)
C211 0.063(3) 0.074(3) 0.042(3) -0.019(2) 0.012(2) -0.013(3)
C212 0.048(3) 0.054(3) 0.045(3) -0.012(2) 0.009(2) -0.012(2)
C213 0.041(3) 0.067(3) 0.033(2) -0.002(2) 0.003(2) -0.003(2)
C214 0.026(3) 0.123(5) 0.082(4) 0.024(3) 0.000(3) -0.001(3)
C215 0.038(4) 0.216(10) 0.129(6) 0.042(6) 0.014(4) -0.011(5)
C216 0.056(4) 0.175(8) 0.093(5) 0.015(5) 0.013(3) -0.053(5)
C217 0.068(4) 0.100(5) 0.073(4) 0.012(3) 0.014(3) -0.036(3)
C218 0.049(3) 0.065(3) 0.075(3) 0.010(3) -0.001(3) -0.019(3)
P3 0.0333(6) 0.0253(5) 0.0240(5) 0.0013(4) 0.0015(4) 0.0003(4)
C301 0.035(2) 0.038(2) 0.033(2) -0.0012(17) 0.0048(18) -0.0053(19)
C302 0.066(3) 0.054(3) 0.048(3) 0.012(2) -0.010(2) -0.024(3)
C303 0.086(4) 0.097(4) 0.067(4) 0.022(3) -0.017(3) -0.061(4)
C304 0.052(3) 0.070(4) 0.066(3) -0.005(3) -0.011(3) -0.028(3)
C305 0.049(3) 0.077(4) 0.055(3) 0.009(3) -0.018(2) -0.016(3)
C306 0.043(3) 0.063(3) 0.042(3) 0.011(2) -0.011(2) -0.017(2)
C307 0.034(2) 0.033(2) 0.031(2) -0.0031(17) 0.0018(17) 0.0051(19)
C308 0.059(3) 0.034(2) 0.046(3) 0.0035(19) 0.008(2) 0.012(2)
C309 0.070(4) 0.045(3) 0.062(3) 0.000(2) 0.005(3) 0.027(3)
C310 0.053(3) 0.071(3) 0.048(3) -0.016(2) -0.002(2) 0.023(3)
C311 0.040(3) 0.064(3) 0.056(3) -0.005(2) 0.015(2) 0.006(2)
C312 0.048(3) 0.043(3) 0.058(3) -0.001(2) 0.012(2) 0.002(2)
C313 0.048(3) 0.025(2) 0.026(2) 0.0024(16) 0.0035(18) -0.0002(18)
C314 0.046(3) 0.049(3) 0.031(2) -0.0016(19) -0.0034(19) 0.001(2)
C315 0.064(3) 0.055(3) 0.033(2) -0.002(2) -0.006(2) 0.006(2)
C316 0.072(3) 0.053(3) 0.028(2) -0.001(2) -0.003(2) 0.004(3)
C317 0.062(3) 0.073(3) 0.034(2) 0.001(2) 0.014(2) 0.003(3)
C318 0.047(3) 0.060(3) 0.032(2) 0.001(2) 0.004(2) 0.004(2)

loop_
_atom_type_symbol
_atom_type_description
_atom_type_scat_dispersion_real
_atom_type_scat_dispersion_imag
_atom_type_scat_source
C C 0.0033 0.0016 'International Tables Vol C Tables 4.2.6.8 and 6.1.1.4'
H H 0.0000 0.0000 'International Tables Vol C Tables 4.2.6.8 and 6.1.1.4'
P P 0.1023 0.0942 'International Tables Vol C Tables 4.2.6.8 and 6.1.1.4'
S S 0.1246 0.1234 'International Tables Vol C Tables 4.2.6.8 and 6.1.1.4'
Fe Fe 0.3463 0.8444 'International Tables Vol C Tables 4.2.6.8 and 6.1.1.4'

loop_
_geom_angle_atom_site_label_1
_geom_angle_atom_site_label_2
_geom_angle_atom_site_label_3
_geom_angle
_geom_angle_site_symmetry_1
_geom_angle_site_symmetry_3
_geom_angle_publ_flag
S1 Fe1 S2 104.27(4) . . y
S1 Fe1 S4 106.51(4) . . y
S2 Fe1 S4 105.62(4) . . y
S1 Fe1 P1 107.46(4) . . y
S2 Fe1 P1 120.71(4) . . y
S4 Fe1 P1 111.28(4) . . y
S1 Fe1 Fe2 53.84(3) . . y
S2 Fe1 Fe2 53.77(3) . . y
S4 Fe1 Fe2 100.99(3) . . y
P1 Fe1 Fe2 146.81(3) . . y
S1 Fe1 Fe3 102.97(3) . . y
S2 Fe1 Fe3 54.70(3) . . y
S4 Fe1 Fe3 53.17(3) . . y
P1 Fe1 Fe3 149.07(3) . . y
Fe2 Fe1 Fe3 60.099(19) . . y
S1 Fe1 Fe4 55.41(3) . . y
S2 Fe1 Fe4 102.07(3) . . y
S4 Fe1 Fe4 53.44(3) . . y
P1 Fe1 Fe4 137.17(3) . . y
Fe2 Fe1 Fe4 59.719(19) . . y
Fe3 Fe1 Fe4 60.005(19) . . y
S1 Fe2 S2 104.14(4) . . ?
S1 Fe2 S3 107.61(4) . . ?
S2 Fe2 S3 105.20(4) . . ?
S1 Fe2 P2 107.08(4) . . ?
S2 Fe2 P2 123.97(4) . . ?
S3 Fe2 P2 107.93(4) . . ?
S1 Fe2 Fe1 53.54(3) . . ?
S2 Fe2 Fe1 53.92(3) . . ?
S3 Fe2 Fe1 101.59(3) . . ?
P2 Fe2 Fe1 149.00(4) . . ?
S1 Fe2 Fe4 55.72(3) . . ?
S2 Fe2 Fe4 102.92(3) . . ?
S3 Fe2 Fe4 53.86(3) . . ?
P2 Fe2 Fe4 133.11(3) . . ?
Fe1 Fe2 Fe4 60.603(19) . . ?
S1 Fe2 Fe3 102.89(3) . . ?
S2 Fe2 Fe3 54.82(3) . . ?
S3 Fe2 Fe3 52.93(3) . . ?
P2 Fe2 Fe3 148.64(4) . . ?
Fe1 Fe2 Fe3 60.288(19) . . ?
Fe4 Fe2 Fe3 60.361(19) . . ?
S3 Fe3 S4 104.81(4) . . ?
S3 Fe3 S2 105.48(4) . . ?
S4 Fe3 S2 105.65(4) . . ?
S3 Fe3 P3 110.40(4) . . ?
S4 Fe3 P3 118.35(4) . . ?
S2 Fe3 P3 111.23(4) . . ?
S3 Fe3 Fe2 54.81(3) . . ?
S4 Fe3 Fe2 101.73(3) . . ?
S2 Fe3 Fe2 53.23(3) . . ?
P3 Fe3 Fe2 139.92(3) . . ?
S3 Fe3 Fe1 102.52(3) . . ?
S4 Fe3 Fe1 54.62(3) . . ?
S2 Fe3 Fe1 53.27(3) . . ?
P3 Fe3 Fe1 146.75(3) . . ?
Fe2 Fe3 Fe1 59.613(19) . . ?
S3 Fe3 Fe4 53.98(3) . . ?
S4 Fe3 Fe4 53.82(3) . . ?
S2 Fe3 Fe4 101.05(3) . . ?
P3 Fe3 Fe4 147.37(3) . . ?
Fe2 Fe3 Fe4 59.597(19) . . ?
Fe1 Fe3 Fe4 60.119(19) . . ?
S5 Fe4 S4 122.69(5) . . ?
S5 Fe4 S3 117.30(5) . . ?
S4 Fe4 S3 103.42(4) . . ?
S5 Fe4 S1 100.93(4) . . ?
S4 Fe4 S1 104.71(4) . . ?
S3 Fe4 S1 106.00(4) . . ?
S5 Fe4 Fe2 134.21(4) . . ?
S4 Fe4 Fe2 101.71(3) . . ?
S3 Fe4 Fe2 54.76(3) . . ?
S1 Fe4 Fe2 53.15(3) . . ?
S5 Fe4 Fe3 158.24(4) . . ?
S4 Fe4 Fe3 53.33(3) . . ?
S3 Fe4 Fe3 53.00(3) . . ?
S1 Fe4 Fe3 100.64(3) . . ?
Fe2 Fe4 Fe3 60.041(19) . . ?
S5 Fe4 Fe1 138.79(4) . . ?
S4 Fe4 Fe1 54.40(3) . . ?
S3 Fe4 Fe1 101.54(3) . . ?
S1 Fe4 Fe1 52.57(3) . . ?
Fe2 Fe4 Fe1 59.68(2) . . ?
Fe3 Fe4 Fe1 59.875(19) . . ?
Fe1 S1 Fe2 72.62(3) . . ?
Fe1 S1 Fe4 72.01(3) . . ?
Fe2 S1 Fe4 71.13(3) . . ?
Fe2 S2 Fe1 72.31(3) . . ?
Fe2 S2 Fe3 71.95(3) . . ?
Fe1 S2 Fe3 72.03(3) . . ?
Fe3 S3 Fe4 73.02(4) . . ?
Fe3 S3 Fe2 72.26(3) . . ?
Fe4 S3 Fe2 71.38(3) . . ?
Fe3 S4 Fe4 72.84(4) . . ?
Fe3 S4 Fe1 72.21(3) . . ?
Fe4 S4 Fe1 72.16(3) . . ?
C51 S5 Fe4 112.25(14) . . ?
C56 C51 C52 117.3(4) . . ?
C56 C51 S5 124.7(3) . . ?
C52 C51 S5 118.0(3) . . ?
C53 C52 C51 121.8(4) . . ?
C54 C53 C52 120.2(4) . . ?
C55 C54 C53 118.5(5) . . ?
C54 C55 C56 122.1(5) . . ?
C55 C56 C51 120.1(4) . . ?
C107 P1 C101 105.05(16) . . ?
C107 P1 C113 106.50(16) . . ?
C101 P1 C113 106.34(17) . . ?
C107 P1 Fe1 113.38(12) . . ?
C101 P1 Fe1 107.64(12) . . ?
C113 P1 Fe1 117.08(12) . . ?
C106 C101 C102 109.8(3) . . ?
C106 C101 P1 116.6(3) . . ?
C102 C101 P1 111.2(2) . . ?
C103 C102 C101 110.6(3) . . ?
C104 C103 C102 112.0(4) . . ?
C103 C104 C105 110.9(4) . . ?
C104 C105 C106 111.0(4) . . ?
C105 C106 C101 110.4(3) . . ?
C108 C107 C112 109.7(3) . . ?
C108 C107 P1 112.2(2) . . ?
C112 C107 P1 111.2(2) . . ?
C109 C108 C107 110.3(3) . . ?
C108 C109 C110 111.7(4) . . ?
C111 C110 C109 111.1(3) . . ?
C110 C111 C112 111.2(3) . . ?
C111 C112 C107 111.0(3) . . ?
C114 C113 C118 110.2(3) . . ?
C114 C113 P1 115.9(3) . . ?
C118 C113 P1 112.1(3) . . ?
C115 C114 C113 111.1(3) . . ?
C116 C115 C114 112.0(4) . . ?
C117 C116 C115 111.0(4) . . ?
C116 C117 C118 111.8(3) . . ?
C117 C118 C113 109.7(3) . . ?
C213 P2 C207 107.84(18) . . ?
C213 P2 C201 106.3(2) . . ?
C207 P2 C201 104.87(18) . . ?
C213 P2 Fe2 116.14(14) . . ?
C207 P2 Fe2 113.65(13) . . ?
C201 P2 Fe2 107.20(14) . . ?
C202 C201 C206 109.4(4) . . ?
C202 C201 P2 111.1(3) . . ?
C206 C201 P2 118.0(3) . . ?
C203 C202 C201 111.0(4) . . ?
C204 C203 C202 110.9(5) . . ?
C203 C204 C205 110.2(5) . . ?
C206 C205 C204 109.4(5) . . ?
C205 C206 C201 110.0(4) . . ?
C212 C207 C208 109.9(3) . . ?
C212 C207 P2 112.0(3) . . ?
C208 C207 P2 110.7(3) . . ?
C207 C208 C209 110.6(4) . . ?
C210 C209 C208 111.7(4) . . ?
C209 C210 C211 111.4(4) . . ?
C210 C211 C212 111.3(4) . . ?
C211 C212 C207 110.9(4) . . ?
C218 C213 C214 108.7(4) . . ?
C218 C213 P2 113.9(3) . . ?
C214 C213 P2 116.6(3) . . ?
C215 C214 C213 111.4(5) . . ?
C216 C215 C214 111.4(6) . . ?
C217 C216 C215 111.5(6) . . ?
C216 C217 C218 111.1(5) . . ?
C213 C218 C217 110.1(4) . . ?
C313 P3 C307 107.53(17) . . ?
C313 P3 C301 105.00(17) . . ?
C307 P3 C301 105.78(18) . . ?
C313 P3 Fe3 112.15(12) . . ?
C307 P3 Fe3 115.57(12) . . ?
C301 P3 Fe3 110.10(13) . . ?
C302 C301 C306 110.2(3) . . ?
C302 C301 P3 116.7(3) . . ?
C306 C301 P3 112.3(3) . . ?
C301 C302 C303 110.7(4) . . ?
C304 C303 C302 110.9(4) . . ?
C305 C304 C303 110.5(4) . . ?
C304 C305 C306 112.6(4) . . ?
C301 C306 C305 111.6(3) . . ?
C312 C307 C308 110.9(3) . . ?
C312 C307 P3 112.9(3) . . ?
C308 C307 P3 116.5(3) . . ?
C309 C308 C307 111.9(3) . . ?
C310 C309 C308 111.5(4) . . ?
C309 C310 C311 111.7(4) . . ?
C310 C311 C312 111.1(4) . . ?
C307 C312 C311 112.0(4) . . ?
C318 C313 C314 110.0(3) . . ?
C318 C313 P3 112.0(3) . . ?
C314 C313 P3 111.3(3) . . ?
C315 C314 C313 111.6(3) . . ?
C316 C315 C314 111.3(4) . . ?
C317 C316 C315 111.2(4) . . ?
C316 C317 C318 112.4(4) . . ?
C313 C318 C317 111.8(3) . . ?

loop_
_geom_bond_atom_site_label_1
_geom_bond_atom_site_label_2
_geom_bond_distance
_geom_bond_site_symmetry_2
_geom_bond_publ_flag
Fe1 S1 2.2501(11) . y
Fe1 S2 2.2651(11) . y
Fe1 S4 2.3021(11) . y
Fe1 P1 2.3791(11) . y
Fe1 Fe2 2.6701(8) . y
Fe1 Fe3 2.6883(7) . y
Fe1 Fe4 2.6949(7) . y
Fe2 S1 2.2587(11) . y
Fe2 S2 2.2606(11) . y
Fe2 S3 2.3023(11) . y
Fe2 P2 2.3820(11) . y
Fe2 Fe4 2.6712(7) . y
Fe2 Fe3 2.6832(7) . y
Fe3 S3 2.2479(11) . y
Fe3 S4 2.2598(11) . y
Fe3 S2 2.3065(11) . y
Fe3 P3 2.3583(11) . y
Fe3 Fe4 2.6918(7) . y
Fe4 S5 2.2606(12) . y
Fe4 S4 2.2741(11) . y
Fe4 S3 2.2764(11) . y
Fe4 S1 2.3326(11) . y
S5 C51 1.762(4) . ?
C51 C56 1.388(6) . ?
C51 C52 1.388(6) . ?
C52 C53 1.378(6) . ?
C53 C54 1.370(7) . ?
C54 C55 1.365(6) . ?
C55 C56 1.377(6) . ?
P1 C107 1.846(3) . ?
P1 C101 1.853(4) . ?
P1 C113 1.860(4) . ?
C101 C106 1.529(5) . ?
C101 C102 1.529(5) . ?
C102 C103 1.529(5) . ?
C103 C104 1.499(6) . ?
C104 C105 1.512(6) . ?
C105 C106 1.521(6) . ?
C107 C108 1.521(5) . ?
C107 C112 1.528(5) . ?
C108 C109 1.520(5) . ?
C109 C110 1.527(6) . ?
C110 C111 1.503(6) . ?
C111 C112 1.525(5) . ?
C113 C114 1.533(5) . ?
C113 C118 1.539(5) . ?
C114 C115 1.519(5) . ?
C115 C116 1.509(6) . ?
C116 C117 1.502(6) . ?
C117 C118 1.532(6) . ?
P2 C213 1.833(4) . ?
P2 C207 1.840(4) . ?
P2 C201 1.855(4) . ?
C201 C202 1.528(5) . ?
C201 C206 1.537(6) . ?
C202 C203 1.516(6) . ?
C203 C204 1.512(8) . ?
C204 C205 1.525(8) . ?
C205 C206 1.518(7) . ?
C207 C212 1.525(6) . ?
C207 C208 1.526(6) . ?
C208 C209 1.530(6) . ?
C209 C210 1.499(7) . ?
C210 C211 1.509(6) . ?
C211 C212 1.525(6) . ?
C213 C218 1.519(6) . ?
C213 C214 1.530(6) . ?
C214 C215 1.529(8) . ?
C215 C216 1.509(10) . ?
C216 C217 1.501(8) . ?
C217 C218 1.542(6) . ?
P3 C313 1.852(3) . ?
P3 C307 1.852(4) . ?
P3 C301 1.857(4) . ?
C301 C302 1.506(5) . ?
C301 C306 1.519(5) . ?
C302 C303 1.532(6) . ?
C303 C304 1.503(6) . ?
C304 C305 1.495(6) . ?
C305 C306 1.526(6) . ?
C307 C312 1.516(5) . ?
C307 C308 1.531(5) . ?
C308 C309 1.519(6) . ?
C309 C310 1.500(7) . ?
C310 C311 1.512(6) . ?
C311 C312 1.522(6) . ?
C313 C318 1.506(5) . ?
C313 C314 1.534(5) . ?
C314 C315 1.519(5) . ?
C315 C316 1.507(6) . ?
C316 C317 1.501(6) . ?
C317 C318 1.522(5) . ?
